data_4107270
loop_
_publ_author_name
'Jekaterina Petu\<skova'
'Mahendra Patil'
'Sigrid Holle'
'Christian W. Lehmann'
'Walter Thiel'
'Manuel Alcarazo'

_publ_section_title
;
 Synthesis, Structure, and Reactivity of Carbene-Stabilized
 Phosphorus(III)-Centered Trications [L3P]3+
;
_journal_name_full 'Journal of the American Chemical Society'
_journal_page_first 20758
_journal_page_last 20760
_journal_paper_doi 10.1021/ja210223s
_journal_volume 133
_journal_year 2011
_chemical_compound_source dichloromethane,dimethylsulfoxide
_chemical_formula_moiety 'C21 H36 Cl3 N6 P Pt, 2(Cl O4), 4(C H2 Cl2)'
_chemical_formula_sum 'C25 H44 Cl13 N6 O8 P Pt'
_chemical_formula_weight 1243.57
_space_group_crystal_system triclinic
_space_group_IT_number 2
_space_group_name_Hall '-P 1'
_symmetry_cell_setting triclinic
_symmetry_Int_Tables_number 2
_symmetry_space_group_name_Hall '-P 1'
_symmetry_space_group_name_H-M 'P -1'
_atom_sites_solution_hydrogens geom
_atom_sites_solution_primary direct
_atom_sites_solution_secondary difmap
_audit_block_code AVM-AC-068-01
_audit_creation_date 2011-10-13
_audit_creation_method
;
  Olex2 1.1
  (compiled 2011.09.07 svn.r1971, GUI svn.r3853)
;
_cell_angle_alpha 80.587(2)
_cell_angle_beta 87.289(2)
_cell_angle_gamma 85.177(2)
_cell_formula_units_Z 2
_cell_length_a 11.1859(13)
_cell_length_b 12.7423(15)
_cell_length_c 16.686(2)
_cell_measurement_reflns_used 9845
_cell_measurement_temperature 200
_cell_measurement_theta_max 34.2325
_cell_measurement_theta_min 2.1726
_cell_volume 2336.6(5)
_computing_cell_refinement 'SAINT software (Bruker AXS, 2004)'
_computing_data_collection 'APEX2 (Bruker AXS, 2008)'
_computing_data_reduction 'SAINT software (Bruker AXS, 2004)'
_computing_molecular_graphics 'DIAMOND (Crystal Impact GbR, 2005)'
_computing_publication_material
;
O. V. Dolomanov, L. J. Bourhis, R. J. Gildea, J. A. K. Howard and H. Puschmann,
OLEX2: a complete structure solution, refinement and analysis program.
J. Appl. Cryst. (2009). 42, 339-341.
;
_computing_structure_refinement 'SHELXL-97 (G. M. Sheldrick, 2008)'
_computing_structure_solution 'SHELXS-97 (G. M. Sheldrick, 2008)'
_diffrn_ambient_temperature 200
_diffrn_detector_area_resol_mean 66.67
_diffrn_measured_fraction_theta_full 0.999
_diffrn_measured_fraction_theta_max 0.994
_diffrn_measurement_device_type 'Bruker-AXS Kappa Mach3 APEX-II'
_diffrn_measurement_method 'CCD \f- and \w-scans'
_diffrn_radiation_monochromator 'Incoatec Helios mirrors'
_diffrn_radiation_source '0.2 x 2mm^2^ focus rotating anode'
_diffrn_radiation_type Mo-K\a
_diffrn_radiation_wavelength 0.71073
_diffrn_reflns_av_R_equivalents 0.0306
_diffrn_reflns_av_unetI/netI 0.0277
_diffrn_reflns_limit_h_max 17
_diffrn_reflns_limit_h_min -17
_diffrn_reflns_limit_k_max 20
_diffrn_reflns_limit_k_min -20
_diffrn_reflns_limit_l_max 26
_diffrn_reflns_limit_l_min -26
_diffrn_reflns_number 82022
_diffrn_reflns_theta_full 27.50
_diffrn_reflns_theta_max 34.42
_diffrn_reflns_theta_min 1.62
_diffrn_source_current 30.0
_diffrn_source_power 1.5
_diffrn_source_voltage 50.0
_diffrn_standards_number 0
_exptl_absorpt_coefficient_mu 3.827
_exptl_absorpt_correction_T_max 0.75282
_exptl_absorpt_correction_T_min 0.33054
_exptl_absorpt_correction_type gaussian
_exptl_absorpt_process_details 'SADABS (Bruker AXS, 2008)'
_exptl_crystal_colour colourless
_exptl_crystal_colour_primary colourless
_exptl_crystal_density_diffrn 1.767
_exptl_crystal_description plate
_exptl_crystal_F_000 1228
_exptl_crystal_size_max 0.175
_exptl_crystal_size_mid 0.060
_exptl_crystal_size_min 0.048
_refine_diff_density_max 3.736
_refine_diff_density_min -1.291
_refine_diff_density_rms 0.134
_refine_ls_extinction_method none
_refine_ls_goodness_of_fit_ref 1.046
_refine_ls_hydrogen_treatment constr
_refine_ls_matrix_type full
_refine_ls_number_parameters 491
_refine_ls_number_reflns 19600
_refine_ls_number_restraints 88
_refine_ls_restrained_S_all 1.070
_refine_ls_R_factor_all 0.0426
_refine_ls_R_factor_gt 0.0337
_refine_ls_shift/su_max 0.003
_refine_ls_shift/su_mean 0.000
_refine_ls_structure_factor_coef Fsqd
_refine_ls_weighting_details 'calc w=1/[\s^2^(Fo^2^)+(0.0526P)^2^+2.7705P] where P=(Fo^2^+2Fc^2^)/3'
_refine_ls_weighting_scheme calc
_refine_ls_wR_factor_gt 0.0908
_refine_ls_wR_factor_ref 0.0963
_reflns_number_gt 17089
_reflns_number_total 19600
_reflns_threshold_expression >2sigma(I)
_cod_data_source_file ja210223s_si_003.cif
_cod_data_source_block 7576
_cod_original_cell_volume 2336.7(5)
_cod_database_code 4107270

loop_
_space_group_symop_id
_space_group_symop_operation_xyz
1 'x, y, z'
2 '-x, -y, -z'

loop_
_atom_site_label
_atom_site_type_symbol
_atom_site_fract_x
_atom_site_fract_y
_atom_site_fract_z
_atom_site_U_iso_or_equiv
_atom_site_adp_type
_atom_site_occupancy
_atom_site_symmetry_multiplicity
_atom_site_calc_flag
_atom_site_refinement_flags
_atom_site_disorder_assembly
_atom_site_disorder_group
Pt1 Pt 0.293166(8) 0.775009(7) 0.068435(6) 0.02096(3) Uani 1 1 d . . .
Cl1 Cl 0.49756(6) 0.77926(7) 0.07377(5) 0.03340(14) Uani 1 1 d . . .
Cl2 Cl 0.31216(7) 0.78029(6) -0.07184(4) 0.03158(13) Uani 1 1 d . . .
Cl3 Cl 0.08912(6) 0.76479(7) 0.06412(5) 0.03744(16) Uani 1 1 d . . .
Cl4 Cl 0.21849(8) 1.07792(7) 0.36260(6) 0.04357(17) Uani 1 1 d D . .
Cl5 Cl 0.24024(8) 0.46932(7) 0.53215(5) 0.03893(16) Uani 1 1 d D . .
Cl6 Cl 0.22853(14) 0.70938(13) 0.73518(8) 0.0806(5) Uani 1 1 d . . .
Cl7 Cl 0.26326(17) 0.85641(12) 0.58729(11) 0.0859(5) Uani 1 1 d . . .
Cl8 Cl 0.31659(13) 0.30814(10) 0.15997(9) 0.0672(3) Uani 1 1 d . . .
Cl9 Cl 0.37643(16) 0.51583(9) 0.07682(8) 0.0715(4) Uani 1 1 d . . .
Cl10 Cl 0.19320(16) 0.46292(12) -0.10037(10) 0.0772(4) Uani 1 1 d . . .
Cl11 Cl -0.01878(13) 0.61338(12) -0.10769(9) 0.0695(3) Uani 1 1 d . . .
Cl12 Cl 0.76395(13) 0.77978(14) 0.24014(10) 0.0786(4) Uani 1 1 d . . .
Cl13 Cl 0.76237(11) 0.94499(10) 0.09677(9) 0.0619(3) Uani 1 1 d . . .
P1 P 0.27371(5) 0.76536(5) 0.19974(4) 0.01961(10) Uani 1 1 d . . .
O1A O 0.2285(9) 1.1235(8) 0.2780(5) 0.080(3) Uiso 0.50 1 d PD A 1
O1B O 0.2337(8) 1.0783(7) 0.2758(4) 0.069(2) Uiso 0.50 1 d PD A 2
O2A O 0.2873(11) 1.1227(10) 0.4138(8) 0.101(4) Uiso 0.50 1 d PD A 1
O2B O 0.2946(9) 1.1522(9) 0.3815(7) 0.089(3) Uiso 0.50 1 d PD A 2
O3A O 0.1031(7) 1.1239(7) 0.3854(5) 0.063(2) Uiso 0.50 1 d PD A 1
O3B O 0.0906(7) 1.0871(7) 0.3833(5) 0.066(2) Uiso 0.50 1 d PD A 2
O4A O 0.2659(12) 0.9722(7) 0.3842(8) 0.092(4) Uiso 0.50 1 d PD A 1
O4B O 0.2223(12) 0.9637(7) 0.3810(8) 0.097(4) Uiso 0.50 1 d PD A 2
O5A O 0.3049(7) 0.4647(6) 0.4574(4) 0.0615(17) Uiso 0.50 1 d PD B 1
O5B O 0.2524(8) 0.4965(7) 0.4464(4) 0.0687(19) Uiso 0.50 1 d PD B 2
O6A O 0.3354(9) 0.5185(7) 0.5669(6) 0.082(2) Uiso 0.50 1 d PD B 1
O6B O 0.2721(9) 0.5440(7) 0.5752(5) 0.081(2) Uiso 0.50 1 d PD B 2
O7A O 0.1418(8) 0.5371(8) 0.5569(7) 0.091(3) Uiso 0.50 1 d PD B 1
O7B O 0.1129(7) 0.4938(8) 0.5181(6) 0.089(3) Uiso 0.50 1 d PD B 2
O8A O 0.2569(7) 0.3669(5) 0.5815(5) 0.0570(17) Uiso 0.50 1 d PD B 1
O8B O 0.2244(8) 0.3597(6) 0.5604(6) 0.068(2) Uiso 0.50 1 d PD B 2
N1 N 0.1131(2) 0.4980(2) 0.29393(17) 0.0335(5) Uani 1 1 d . . .
N2 N 0.4447(2) 0.4884(2) 0.29012(17) 0.0336(5) Uani 1 1 d . . .
N3 N 0.4782(2) 0.7934(2) 0.38988(17) 0.0335(5) Uani 1 1 d . . .
N4 N 0.4825(2) 0.9988(2) 0.20814(17) 0.0326(5) Uani 1 1 d . . .
N5 N 0.0306(3) 1.0116(2) 0.17970(18) 0.0349(5) Uani 1 1 d . . .
N6 N 0.0151(2) 0.8230(2) 0.37122(17) 0.0348(5) Uani 1 1 d . . .
C1 C 0.2731(2) 0.63307(19) 0.25313(16) 0.0232(4) Uani 1 1 d . . .
C2 C 0.2136(2) 0.5423(2) 0.28060(17) 0.0254(4) Uani 1 1 d . . .
C3 C 0.3398(3) 0.5382(2) 0.27939(17) 0.0260(5) Uani 1 1 d . . .
C4 C -0.0002(3) 0.5619(3) 0.2742(3) 0.0442(8) Uani 1 1 d . . .
H34A H -0.0533 0.5202 0.2514 0.066 Uiso 1 1 calc R . .
H34B H 0.0156 0.6242 0.2356 0.066 Uiso 1 1 calc R . .
H34C H -0.0369 0.5833 0.3228 0.066 Uiso 1 1 calc R . .
C5 C 0.1079(4) 0.3858(3) 0.3314(3) 0.0458(8) Uani 1 1 d . . .
H33C H 0.0611 0.3819 0.3814 0.069 Uiso 1 1 calc R . .
H33B H 0.1878 0.3545 0.3423 0.069 Uiso 1 1 calc R . .
H33A H 0.0715 0.3478 0.2951 0.069 Uiso 1 1 calc R . .
C6 C 0.4610(4) 0.3767(3) 0.3288(3) 0.0484(9) Uani 1 1 d . . .
H36B H 0.3849 0.3524 0.3494 0.073 Uiso 1 1 calc R . .
H36C H 0.5149 0.3705 0.3727 0.073 Uiso 1 1 calc R . .
H36A H 0.4940 0.3340 0.2896 0.073 Uiso 1 1 calc R . .
C7 C 0.5516(3) 0.5436(3) 0.2600(3) 0.0474(9) Uani 1 1 d . . .
H35C H 0.5978 0.5525 0.3051 0.071 Uiso 1 1 calc R . .
H35B H 0.5277 0.6122 0.2297 0.071 Uiso 1 1 calc R . .
H35A H 0.5994 0.5021 0.2254 0.071 Uiso 1 1 calc R . .
C11 C 0.3858(2) 0.8199(2) 0.24874(16) 0.0246(4) Uani 1 1 d . . .
C12 C 0.4477(2) 0.8305(2) 0.31657(17) 0.0267(5) Uani 1 1 d . . .
C13 C 0.4495(2) 0.9089(2) 0.24624(17) 0.0261(5) Uani 1 1 d . . .
C14 C 0.4307(4) 0.6965(3) 0.4340(2) 0.0419(7) Uani 1 1 d . . .
H49C H 0.3818 0.7134 0.4797 0.063 Uiso 1 1 calc R . .
H49B H 0.4960 0.6460 0.4528 0.063 Uiso 1 1 calc R . .
H49A H 0.3831 0.6661 0.3986 0.063 Uiso 1 1 calc R . .
C15 C 0.5534(4) 0.8508(4) 0.4349(2) 0.0480(9) Uani 1 1 d . . .
H41C H 0.5055 0.8793 0.4768 0.072 Uiso 1 1 calc R . .
H41B H 0.5868 0.9080 0.3984 0.072 Uiso 1 1 calc R . .
H41A H 0.6172 0.8026 0.4591 0.072 Uiso 1 1 calc R . .
C16 C 0.5502(4) 1.0670(3) 0.2485(2) 0.0453(8) Uani 1 1 d . . .
H39C H 0.4960 1.1198 0.2688 0.068 Uiso 1 1 calc R . .
H39B H 0.6070 1.1017 0.2103 0.068 Uiso 1 1 calc R . .
H39A H 0.5921 1.0244 0.2928 0.068 Uiso 1 1 calc R . .
C17 C 0.4395(4) 1.0411(3) 0.1269(2) 0.0408(7) Uani 1 1 d . . .
H24A H 0.3983 0.9878 0.1071 0.061 Uiso 1 1 calc R . .
H24B H 0.5065 1.0600 0.0909 0.061 Uiso 1 1 calc R . .
H24C H 0.3854 1.1032 0.1294 0.061 Uiso 1 1 calc R . .
C21 C 0.1408(2) 0.8313(2) 0.23676(17) 0.0248(4) Uani 1 1 d . . .
C22 C 0.0651(2) 0.9235(2) 0.22465(18) 0.0272(5) Uani 1 1 d . . .
C23 C 0.0605(2) 0.8516(2) 0.29892(18) 0.0270(5) Uani 1 1 d . . .
C24 C 0.0898(4) 1.0445(3) 0.1002(2) 0.0447(8) Uani 1 1 d . . .
H27C H 0.1302 1.1077 0.1014 0.067 Uiso 1 1 calc R . .
H27B H 0.0308 1.0589 0.0591 0.067 Uiso 1 1 calc R . .
H27A H 0.1472 0.9883 0.0882 0.067 Uiso 1 1 calc R . .
C25 C -0.0571(4) 1.0895(3) 0.2084(3) 0.0472(9) Uani 1 1 d . . .
H40A H -0.1013 1.0555 0.2549 0.071 Uiso 1 1 calc R . .
H40B H -0.1115 1.1178 0.1660 0.071 Uiso 1 1 calc R . .
H40C H -0.0164 1.1464 0.2234 0.071 Uiso 1 1 calc R . .
C26 C -0.0806(4) 0.8875(4) 0.4071(3) 0.0547(10) Uani 1 1 d . . .
H50A H -0.1417 0.8427 0.4313 0.082 Uiso 1 1 calc R . .
H50B H -0.1148 0.9413 0.3655 0.082 Uiso 1 1 calc R . .
H50C H -0.0483 0.9210 0.4479 0.082 Uiso 1 1 calc R . .
C27 C 0.0682(4) 0.7297(3) 0.4237(2) 0.0476(8) Uani 1 1 d . . .
H42B H 0.0078 0.6808 0.4412 0.071 Uiso 1 1 calc R . .
H42C H 0.1002 0.7514 0.4702 0.071 Uiso 1 1 calc R . .
H42A H 0.1315 0.6953 0.3941 0.071 Uiso 1 1 calc R . .
C96 C 0.1804(4) 0.7541(4) 0.6370(3) 0.0536(10) Uani 1 1 d . . .
H47A H 0.1882 0.6952 0.6064 0.064 Uiso 1 1 calc R . .
H47B H 0.0963 0.7794 0.6392 0.064 Uiso 1 1 calc R . .
C97 C 0.3945(5) 0.3781(3) 0.0773(3) 0.0605(12) Uani 1 1 d . . .
HA H 0.4792 0.3546 0.0799 0.073 Uiso 1 1 calc R . .
HB H 0.3654 0.3621 0.0271 0.073 Uiso 1 1 calc R . .
C98 C 0.1215(4) 0.5738(4) -0.0633(3) 0.0563(10) Uani 1 1 d . . .
H48B H 0.1726 0.6328 -0.0746 0.068 Uiso 1 1 calc R . .
H48A H 0.1098 0.5565 -0.0048 0.068 Uiso 1 1 calc R . .
C99 C 0.7834(3) 0.8081(3) 0.1328(3) 0.0525(10) Uani 1 1 d . . .
H46B H 0.8637 0.7820 0.1171 0.063 Uiso 1 1 calc R . .
H46A H 0.7266 0.7709 0.1079 0.063 Uiso 1 1 calc R . .

loop_
_atom_site_aniso_label
_atom_site_aniso_U_11
_atom_site_aniso_U_22
_atom_site_aniso_U_33
_atom_site_aniso_U_23
_atom_site_aniso_U_13
_atom_site_aniso_U_12
Pt1 0.02063(4) 0.02144(4) 0.02032(5) -0.00221(3) -0.00063(3) -0.00111(3)
Cl1 0.0208(2) 0.0498(4) 0.0323(3) -0.0140(3) 0.0014(2) -0.0047(2)
Cl2 0.0356(3) 0.0383(3) 0.0208(3) -0.0023(2) -0.0005(2) -0.0079(3)
Cl3 0.0204(3) 0.0585(5) 0.0363(4) -0.0160(3) -0.0020(2) -0.0029(3)
Cl4 0.0450(4) 0.0436(4) 0.0428(4) -0.0094(3) 0.0021(3) -0.0044(3)
Cl5 0.0435(4) 0.0404(4) 0.0303(3) 0.0009(3) 0.0008(3) -0.0021(3)
Cl6 0.0842(9) 0.0956(10) 0.0499(6) -0.0057(6) 0.0066(6) 0.0474(8)
Cl7 0.1052(12) 0.0582(7) 0.0910(11) -0.0132(7) 0.0399(9) -0.0095(7)
Cl8 0.0747(8) 0.0503(6) 0.0738(8) -0.0064(5) 0.0106(6) -0.0023(5)
Cl9 0.1228(12) 0.0362(4) 0.0538(6) -0.0106(4) 0.0063(7) 0.0059(6)
Cl10 0.0934(10) 0.0738(8) 0.0691(8) -0.0285(7) -0.0156(7) 0.0075(7)
Cl11 0.0654(7) 0.0755(8) 0.0670(8) -0.0073(6) 0.0004(6) -0.0115(6)
Cl12 0.0608(7) 0.0950(10) 0.0717(9) 0.0051(7) -0.0036(6) 0.0063(7)
Cl13 0.0565(6) 0.0541(6) 0.0744(8) -0.0078(5) 0.0065(5) -0.0099(5)
P1 0.0187(2) 0.0195(2) 0.0197(3) -0.0013(2) 0.0000(2) -0.00023(18)
N1 0.0338(12) 0.0307(11) 0.0358(13) -0.0019(10) 0.0013(10) -0.0101(9)
N2 0.0314(11) 0.0306(11) 0.0344(13) 0.0033(10) -0.0018(10) 0.0058(9)
N3 0.0336(12) 0.0402(13) 0.0280(12) -0.0054(10) -0.0058(9) -0.0074(10)
N4 0.0369(12) 0.0285(11) 0.0335(13) -0.0048(9) 0.0017(10) -0.0110(9)
N5 0.0374(13) 0.0306(11) 0.0348(13) -0.0050(10) -0.0035(10) 0.0100(10)
N6 0.0318(12) 0.0446(14) 0.0275(12) -0.0073(10) 0.0061(9) -0.0004(10)
C1 0.0225(10) 0.0217(10) 0.0244(11) -0.0017(8) -0.0005(8) -0.0005(8)
C2 0.0284(11) 0.0242(10) 0.0235(11) -0.0035(9) 0.0012(9) -0.0032(8)
C3 0.0301(12) 0.0227(10) 0.0237(11) -0.0017(9) -0.0002(9) 0.0014(8)
C4 0.0288(14) 0.0494(19) 0.055(2) -0.0071(16) -0.0016(14) -0.0096(13)
C5 0.052(2) 0.0338(15) 0.051(2) 0.0029(14) 0.0013(16) -0.0191(14)
C6 0.0483(19) 0.0314(15) 0.058(2) 0.0093(15) -0.0062(17) 0.0096(13)
C7 0.0290(14) 0.0464(19) 0.060(2) 0.0073(17) 0.0013(15) 0.0026(13)
C11 0.0268(11) 0.0247(10) 0.0225(11) -0.0038(8) -0.0006(9) -0.0041(8)
C12 0.0263(11) 0.0294(11) 0.0249(12) -0.0061(9) 0.0032(9) -0.0035(9)
C13 0.0259(11) 0.0261(11) 0.0267(12) -0.0050(9) 0.0017(9) -0.0041(8)
C14 0.0473(18) 0.0490(18) 0.0275(14) 0.0035(13) -0.0037(13) -0.0111(15)
C15 0.0473(19) 0.063(2) 0.0393(18) -0.0145(17) -0.0144(15) -0.0142(17)
C16 0.057(2) 0.0388(16) 0.0446(19) -0.0096(14) 0.0005(16) -0.0237(15)
C17 0.0529(19) 0.0314(14) 0.0376(17) 0.0012(12) -0.0053(14) -0.0108(13)
C21 0.0241(10) 0.0248(10) 0.0241(11) -0.0021(9) 0.0017(9) 0.0011(8)
C22 0.0263(11) 0.0281(11) 0.0271(12) -0.0075(9) -0.0017(9) 0.0037(9)
C23 0.0236(10) 0.0307(12) 0.0274(12) -0.0080(10) 0.0008(9) -0.0004(9)
C24 0.059(2) 0.0337(15) 0.0366(17) 0.0040(13) -0.0023(15) 0.0071(14)
C25 0.049(2) 0.0387(17) 0.053(2) -0.0142(15) -0.0047(16) 0.0179(15)
C26 0.048(2) 0.071(3) 0.043(2) -0.0171(19) 0.0190(17) 0.0062(19)
C27 0.054(2) 0.056(2) 0.0278(16) 0.0030(14) 0.0035(14) -0.0024(17)
C96 0.057(2) 0.058(2) 0.049(2) -0.0161(19) -0.0010(18) -0.0073(19)
C97 0.089(3) 0.0374(18) 0.051(2) -0.0080(17) 0.010(2) 0.015(2)
C98 0.062(3) 0.052(2) 0.059(3) -0.0124(19) 0.000(2) -0.0186(19)
C99 0.0317(16) 0.051(2) 0.077(3) -0.017(2) -0.0028(17) -0.0002(14)

loop_
_atom_type_symbol
_atom_type_description
_atom_type_scat_dispersion_real
_atom_type_scat_dispersion_imag
_atom_type_scat_source
C C 0.0033 0.0016 'International Tables Vol C Tables 4.2.6.8 and 6.1.1.4'
H H 0.0000 0.0000 'International Tables Vol C Tables 4.2.6.8 and 6.1.1.4'
Cl Cl 0.1484 0.1585 'International Tables Vol C Tables 4.2.6.8 and 6.1.1.4'
N N 0.0061 0.0033 'International Tables Vol C Tables 4.2.6.8 and 6.1.1.4'
O O 0.0106 0.0060 'International Tables Vol C Tables 4.2.6.8 and 6.1.1.4'
P P 0.1023 0.0942 'International Tables Vol C Tables 4.2.6.8 and 6.1.1.4'
Pt Pt -1.7033 8.3905 'International Tables Vol C Tables 4.2.6.8 and 6.1.1.4'

loop_
_exptl_crystal_face_index_h
_exptl_crystal_face_index_k
_exptl_crystal_face_index_l
_exptl_crystal_face_perp_dist
-2.00 0.00 -1.00 0.0920
2.00 0.00 1.00 0.0830
0.00 0.00 -1.00 0.0300
0.00 0.00 1.00 0.0180
0.00 -1.00 0.00 0.0300
0.00 1.00 0.00 0.0300

loop_
_geom_angle_atom_site_label_1
_geom_angle_atom_site_label_2
_geom_angle_atom_site_label_3
_geom_angle
Cl1 Pt1 Cl2 89.75(3)
Cl1 Pt1 Cl3 178.14(3)
Cl3 Pt1 Cl2 90.42(3)
P1 Pt1 Cl1 90.92(2)
P1 Pt1 Cl2 178.32(2)
P1 Pt1 Cl3 88.86(3)
O1A Cl4 O1B 23.2(5)
O1A Cl4 O3B 105.1(5)
O1B Cl4 O3B 108.5(5)
O2A Cl4 O1A 114.9(7)
O2A Cl4 O1B 129.2(7)
O2A Cl4 O2B 25.2(6)
O2A Cl4 O3A 98.0(6)
O2A Cl4 O3B 113.1(6)
O2A Cl4 O4A 96.9(7)
O2A Cl4 O4B 113.3(8)
O2B Cl4 O1A 89.8(7)
O2B Cl4 O1B 106.3(6)
O2B Cl4 O3A 101.4(6)
O2B Cl4 O3B 120.9(6)
O2B Cl4 O4B 132.4(7)
O3A Cl4 O1A 101.4(5)
O3A Cl4 O1B 112.8(5)
O3A Cl4 O3B 20.2(4)
O3A Cl4 O4B 110.2(6)
O4A Cl4 O1A 116.7(7)
O4A Cl4 O1B 94.8(7)
O4A Cl4 O2B 112.6(7)
O4A Cl4 O3A 127.6(7)
O4A Cl4 O3B 110.3(7)
O4A Cl4 O4B 20.9(7)
O4B Cl4 O1A 116.5(7)
O4B Cl4 O1B 93.3(6)
O4B Cl4 O3B 91.2(6)
O5A Cl5 O6A 93.7(5)
O5A Cl5 O7A 133.8(5)
O5A Cl5 O7B 110.3(5)
O5A Cl5 O8A 107.8(4)
O5A Cl5 O8B 101.7(5)
O5B Cl5 O5A 28.5(4)
O5B Cl5 O6A 107.1(5)
O5B Cl5 O7A 106.1(6)
O5B Cl5 O7B 83.8(5)
O5B Cl5 O8A 128.8(5)
O5B Cl5 O8B 114.4(5)
O6B Cl5 O5A 115.6(5)
O6B Cl5 O5B 115.4(5)
O6B Cl5 O6A 31.3(5)
O6B Cl5 O7A 65.8(6)
O6B Cl5 O7B 105.8(6)
O6B Cl5 O8A 108.4(5)
O6B Cl5 O8B 128.3(6)
O7A Cl5 O6A 97.1(6)
O7A Cl5 O7B 40.5(5)
O7B Cl5 O6A 136.6(5)
O8A Cl5 O6A 96.7(5)
O8A Cl5 O7A 115.3(5)
O8A Cl5 O7B 108.9(5)
O8B Cl5 O6A 118.4(5)
O8B Cl5 O7A 111.9(6)
O8B Cl5 O7B 92.3(5)
O8B Cl5 O8A 21.9(4)
C1 P1 Pt1 113.84(9)
C1 P1 C11 102.86(12)
C1 P1 C21 103.85(12)
C11 P1 Pt1 117.13(9)
C11 P1 C21 101.16(13)
C21 P1 Pt1 116.06(9)
C2 N1 C4 119.6(3)
C2 N1 C5 121.9(3)
C5 N1 C4 118.4(3)
C3 N2 C6 122.4(3)
C3 N2 C7 119.4(3)
C6 N2 C7 118.2(3)
C12 N3 C14 121.0(3)
C12 N3 C15 121.8(3)
C14 N3 C15 117.0(3)
C13 N4 C16 121.1(3)
C13 N4 C17 120.3(3)
C16 N4 C17 118.1(3)
C22 N5 C24 120.7(3)
C22 N5 C25 122.3(3)
C25 N5 C24 116.5(3)
C23 N6 C26 122.4(3)
C23 N6 C27 120.1(3)
C27 N6 C26 117.1(3)
C2 C1 P1 150.3(2)
C3 C1 P1 146.7(2)
C3 C1 C2 61.11(19)
N1 C2 C1 148.5(3)
N1 C2 C3 152.0(3)
C1 C2 C3 59.42(18)
N2 C3 C1 147.7(3)
N2 C3 C2 152.8(3)
C1 C3 C2 59.46(18)
C12 C11 P1 152.6(2)
C13 C11 P1 143.7(2)
C13 C11 C12 61.3(2)
N3 C12 C11 149.1(3)
N3 C12 C13 151.7(3)
C11 C12 C13 59.26(19)
N4 C13 C11 150.0(3)
N4 C13 C12 150.5(3)
C11 C13 C12 59.43(19)
C22 C21 P1 144.2(2)
C22 C21 C23 61.7(2)
C23 C21 P1 151.7(2)
N5 C22 C21 149.6(3)
N5 C22 C23 151.1(3)
C21 C22 C23 59.18(19)
N6 C23 C21 149.5(3)
N6 C23 C22 151.3(3)
C21 C23 C22 59.15(19)
Cl7 C96 Cl6 111.5(3)
Cl9 C97 Cl8 111.6(2)
Cl10 C98 Cl11 111.8(3)
Cl13 C99 Cl12 111.7(3)

loop_
_geom_bond_atom_site_label_1
_geom_bond_atom_site_label_2
_geom_bond_distance
Pt1 Cl1 2.2978(7)
Pt1 Cl2 2.3308(7)
Pt1 Cl3 2.3023(7)
Pt1 P1 2.1759(7)
Cl4 O1A 1.438(8)
Cl4 O1B 1.449(7)
Cl4 O2A 1.395(10)
Cl4 O2B 1.407(9)
Cl4 O3A 1.433(7)
Cl4 O3B 1.456(7)
Cl4 O4A 1.402(9)
Cl4 O4B 1.435(9)
Cl5 O5A 1.419(7)
Cl5 O5B 1.418(7)
Cl5 O6A 1.467(8)
Cl5 O6B 1.361(8)
Cl5 O7A 1.429(9)
Cl5 O7B 1.454(8)
Cl5 O8A 1.427(7)
Cl5 O8B 1.422(8)
Cl6 C96 1.740(5)
Cl7 C96 1.739(5)
Cl8 C97 1.753(5)
Cl9 C97 1.749(4)
Cl10 C98 1.753(5)
Cl11 C98 1.767(5)
Cl12 C99 1.776(5)
Cl13 C99 1.749(5)
P1 C1 1.774(3)
P1 C11 1.775(3)
P1 C21 1.780(3)
N1 C2 1.294(4)
N1 C4 1.468(5)
N1 C5 1.468(4)
N2 C3 1.291(4)
N2 C6 1.463(4)
N2 C7 1.466(5)
N3 C12 1.288(4)
N3 C14 1.458(4)
N3 C15 1.467(4)
N4 C13 1.290(4)
N4 C16 1.460(4)
N4 C17 1.462(5)
N5 C22 1.285(4)
N5 C24 1.468(5)
N5 C25 1.457(4)
N6 C23 1.295(4)
N6 C26 1.460(4)
N6 C27 1.457(5)
C1 C2 1.385(4)
C1 C3 1.385(3)
C2 C3 1.408(4)
C11 C12 1.385(4)
C11 C13 1.383(4)
C12 C13 1.412(4)
C21 C22 1.382(4)
C21 C23 1.382(4)
C22 C23 1.417(4)
